data_2235114
loop_
_publ_author_name
'Shao, Yutian'
'Yang, Chao'
'Xia, Wujiong'

_publ_section_title
;
 2-[(Diphenylphosphoryl)(hydroxy)methyl]-5-methoxyphenol
;
_journal_coeditor_code JJ2135
_journal_issue 6
_journal_name_full 'Acta Crystallographica Section E'
_journal_page_first o1708
_journal_paper_doi 10.1107/S1600536812020685
_journal_volume 68
_journal_year 2012
_chemical_formula_iupac 'C20 H19 O4 P'
_chemical_formula_moiety 'C20 H19 O4 P'
_chemical_formula_sum 'C20 H19 O4 P'
_chemical_formula_weight 354.32
_chemical_name_systematic
;
2-[(Diphenylphosphoryl)(hydroxy)methyl]-5-methoxyphenol
;
_space_group_IT_number 14
_symmetry_cell_setting monoclinic
_symmetry_space_group_name_Hall '-P 2yn'
_symmetry_space_group_name_H-M 'P 1 21/n 1'
_atom_sites_solution_hydrogens geom
_atom_sites_solution_primary direct
_atom_sites_solution_secondary difmap
_audit_creation_method SHELXL-97
_cell_angle_alpha 90.00
_cell_angle_beta 107.863(9)
_cell_angle_gamma 90.00
_cell_formula_units_Z 4
_cell_length_a 8.349(7)
_cell_length_b 17.406(14)
_cell_length_c 12.639(10)
_cell_measurement_reflns_used 255
_cell_measurement_temperature 296(2)
_cell_measurement_theta_max 3.055
_cell_measurement_theta_min 25.6
_cell_volume 1748(2)
_computing_cell_refinement 'SAINT (Bruker, 2004)'
_computing_data_collection 'APEX2 (Bruker, 2004)'
_computing_data_reduction 'SAINT (Bruker, 2004'
_computing_molecular_graphics 'DIAMOND (Brandenburg, 1999)'
_computing_publication_material 'SHELXL97 (Sheldrick, 2008)'
_computing_structure_refinement 'SHELXL97 (Sheldrick, 2008)'
_computing_structure_solution 'SHELXS97 (Sheldrick, 2008)'
_diffrn_ambient_temperature 296(2)
_diffrn_detector_area_resol_mean 10
_diffrn_measured_fraction_theta_full 0.972
_diffrn_measured_fraction_theta_max 0.972
_diffrn_measurement_device_type 'Bruker SMART CCD APEXII'
_diffrn_measurement_method '\w scans'
_diffrn_radiation_monochromator graphite
_diffrn_radiation_source 'fine-focus sealed tube'
_diffrn_radiation_type MoK\a
_diffrn_radiation_wavelength 0.71073
_diffrn_reflns_av_R_equivalents 0.0428
_diffrn_reflns_av_sigmaI/netI 0.0498
_diffrn_reflns_limit_h_max 7
_diffrn_reflns_limit_h_min -9
_diffrn_reflns_limit_k_max 20
_diffrn_reflns_limit_k_min -20
_diffrn_reflns_limit_l_max 12
_diffrn_reflns_limit_l_min -15
_diffrn_reflns_number 8150
_diffrn_reflns_theta_full 25.10
_diffrn_reflns_theta_max 25.10
_diffrn_reflns_theta_min 2.06
_diffrn_standards_decay_% 0
_diffrn_standards_interval_count 0
_diffrn_standards_interval_time 0
_diffrn_standards_number 0
_exptl_absorpt_coefficient_mu 0.179
_exptl_absorpt_correction_T_max 0.9823
_exptl_absorpt_correction_T_min 0.9651
_exptl_absorpt_correction_type multi-scan
_exptl_absorpt_process_details '(SADABS; Bruker, 2004)'
_exptl_crystal_colour colourless
_exptl_crystal_density_diffrn 1.346
_exptl_crystal_density_method 'not measured'
_exptl_crystal_description block
_exptl_crystal_F_000 744
_exptl_crystal_size_max 0.20
_exptl_crystal_size_mid 0.15
_exptl_crystal_size_min 0.10
_refine_diff_density_max 0.282
_refine_diff_density_min -0.251
_refine_ls_extinction_method none
_refine_ls_goodness_of_fit_ref 1.039
_refine_ls_hydrogen_treatment constr
_refine_ls_matrix_type full
_refine_ls_number_parameters 229
_refine_ls_number_reflns 3017
_refine_ls_number_restraints 0
_refine_ls_restrained_S_all 1.039
_refine_ls_R_factor_all 0.0713
_refine_ls_R_factor_gt 0.0444
_refine_ls_shift/su_max 0.000
_refine_ls_shift/su_mean 0.000
_refine_ls_structure_factor_coef Fsqd
_refine_ls_weighting_details 'calc w=1/[\s^2^(Fo^2^)+(0.0511P)^2^+0.1885P] where P=(Fo^2^+2Fc^2^)/3'
_refine_ls_weighting_scheme calc
_refine_ls_wR_factor_gt 0.1011
_refine_ls_wR_factor_ref 0.1143
_reflns_number_gt 2124
_reflns_number_total 3017
_reflns_threshold_expression I>2sigma(I)
_cod_data_source_file jj2135.cif
_cod_data_source_block I
_cod_original_sg_symbol_H-M 'P 21/n'
_cod_database_code 2235114
_cod_database_fobs_code 2235114

loop_
_symmetry_equiv_pos_as_xyz
'x, y, z'
'-x+1/2, y+1/2, -z+1/2'
'-x, -y, -z'
'x-1/2, -y-1/2, z-1/2'

loop_
_atom_site_type_symbol
_atom_site_label
_atom_site_fract_x
_atom_site_fract_y
_atom_site_fract_z
_atom_site_U_iso_or_equiv
_atom_site_adp_type
_atom_site_calc_flag
_atom_site_refinement_flags
_atom_site_occupancy
_atom_site_symmetry_multiplicity
P P1 0.18172(8) 0.11354(3) 0.82003(5) 0.0358(2) Uani d . 1 1
O O1 0.2141(2) 0.08777(9) 0.93707(13) 0.0448(5) Uani d . 1 1
O O2 0.6011(2) 0.00424(8) 0.91075(14) 0.0510(5) Uani d . 1 1
H H2 0.6570 -0.0200 0.9652 0.077 Uiso calc R 1 1
O O3 0.9492(2) 0.21531(10) 1.09662(15) 0.0536(5) Uani d . 1 1
O O4 0.3359(2) 0.13072(10) 0.66335(14) 0.0510(5) Uani d . 1 1
H H4 0.3793 0.1733 0.6665 0.077 Uiso calc R 1 1
C C1 0.1266(3) 0.21306(13) 0.8032(2) 0.0380(6) Uani d . 1 1
C C2 0.0631(3) 0.24707(15) 0.6995(2) 0.0497(7) Uani d . 1 1
H H2A 0.0431 0.2171 0.6359 0.060 Uiso calc R 1 1
C C3 0.0295(4) 0.32424(16) 0.6896(3) 0.0639(9) Uani d . 1 1
H H3 -0.0112 0.3466 0.6196 0.077 Uiso calc R 1 1
C C4 0.0560(4) 0.36781(16) 0.7825(3) 0.0725(10) Uani d . 1 1
H H4A 0.0307 0.4200 0.7757 0.087 Uiso calc R 1 1
C C5 0.1198(5) 0.33591(16) 0.8866(3) 0.0749(10) Uani d . 1 1
H H5 0.1385 0.3665 0.9495 0.090 Uiso calc R 1 1
C C6 0.1560(4) 0.25804(15) 0.8973(2) 0.0551(8) Uani d . 1 1
H H6 0.1998 0.2362 0.9675 0.066 Uiso calc R 1 1
C C7 0.0125(3) 0.06133(13) 0.7244(2) 0.0389(6) Uani d . 1 1
C C8 -0.1523(4) 0.07782(17) 0.7203(2) 0.0587(8) Uani d . 1 1
H H8 -0.1737 0.1176 0.7632 0.070 Uiso calc R 1 1
C C9 -0.2837(4) 0.03577(19) 0.6533(3) 0.0698(9) Uani d . 1 1
H H9 -0.3933 0.0477 0.6511 0.084 Uiso calc R 1 1
C C10 -0.2562(4) -0.02306(18) 0.5903(3) 0.0629(9) Uani d . 1 1
H H10 -0.3460 -0.0517 0.5462 0.076 Uiso calc R 1 1
C C11 -0.0960(4) -0.03961(17) 0.5925(3) 0.0651(9) Uani d . 1 1
H H11 -0.0764 -0.0792 0.5486 0.078 Uiso calc R 1 1
C C12 0.0377(4) 0.00201(15) 0.6594(2) 0.0572(8) Uani d . 1 1
H H12 0.1466 -0.0103 0.6605 0.069 Uiso calc R 1 1
C C13 0.3672(3) 0.10114(13) 0.77302(19) 0.0368(6) Uani d . 1 1
H H13 0.3831 0.0456 0.7680 0.044 Uiso calc R 1 1
C C14 0.5235(3) 0.13105(13) 0.85807(19) 0.0363(6) Uani d . 1 1
C C15 0.6364(3) 0.07990(12) 0.92673(19) 0.0363(6) Uani d . 1 1
C C16 0.7810(3) 0.10582(13) 1.0067(2) 0.0404(6) Uani d . 1 1
H H16 0.8560 0.0710 1.0519 0.048 Uiso calc R 1 1
C C17 0.8119(3) 0.18334(14) 1.0182(2) 0.0412(6) Uani d . 1 1
C C18 0.7035(3) 0.23562(14) 0.9503(2) 0.0465(7) Uani d . 1 1
H H18 0.7269 0.2879 0.9575 0.056 Uiso calc R 1 1
C C19 0.5600(3) 0.20922(13) 0.8717(2) 0.0438(7) Uani d . 1 1
H H19 0.4860 0.2444 0.8268 0.053 Uiso calc R 1 1
C C20 1.0787(4) 0.16408(17) 1.1566(2) 0.0635(9) Uani d . 1 1
H H20A 1.0368 0.1320 1.2040 0.095 Uiso calc R 1 1
H H20B 1.1732 0.1932 1.2009 0.095 Uiso calc R 1 1
H H20C 1.1132 0.1326 1.1051 0.095 Uiso calc R 1 1

loop_
_atom_site_aniso_label
_atom_site_aniso_U_11
_atom_site_aniso_U_22
_atom_site_aniso_U_33
_atom_site_aniso_U_12
_atom_site_aniso_U_13
_atom_site_aniso_U_23
P1 0.0395(4) 0.0306(3) 0.0328(4) 0.0029(3) 0.0043(3) 0.0020(3)
O1 0.0551(12) 0.0408(9) 0.0339(10) 0.0076(8) 0.0070(8) 0.0076(8)
O2 0.0608(13) 0.0318(9) 0.0454(12) 0.0020(8) -0.0059(9) 0.0032(8)
O3 0.0452(11) 0.0561(11) 0.0473(11) -0.0069(9) -0.0035(9) -0.0058(9)
O4 0.0523(12) 0.0566(12) 0.0382(11) -0.0021(9) 0.0052(9) -0.0001(8)
C1 0.0376(15) 0.0336(12) 0.0420(15) 0.0032(10) 0.0113(12) 0.0028(11)
C2 0.0507(17) 0.0484(15) 0.0498(17) 0.0114(13) 0.0153(14) 0.0107(13)
C3 0.061(2) 0.0520(18) 0.082(2) 0.0177(15) 0.0261(18) 0.0295(17)
C4 0.077(2) 0.0345(16) 0.111(3) 0.0128(15) 0.036(2) 0.0162(19)
C5 0.098(3) 0.0414(17) 0.084(3) 0.0054(17) 0.027(2) -0.0193(16)
C6 0.067(2) 0.0413(15) 0.0536(19) 0.0057(14) 0.0141(16) -0.0002(13)
C7 0.0437(16) 0.0392(13) 0.0317(14) -0.0021(11) 0.0083(12) 0.0027(11)
C8 0.0465(18) 0.0670(19) 0.064(2) -0.0067(14) 0.0193(15) -0.0151(15)
C9 0.0446(19) 0.085(2) 0.076(2) -0.0130(17) 0.0135(17) -0.0075(19)
C10 0.055(2) 0.073(2) 0.054(2) -0.0242(16) 0.0065(16) -0.0039(16)
C11 0.072(2) 0.0586(18) 0.063(2) -0.0190(17) 0.0185(18) -0.0223(15)
C12 0.0478(18) 0.0513(17) 0.070(2) -0.0069(13) 0.0144(16) -0.0182(15)
C13 0.0390(15) 0.0327(12) 0.0340(14) 0.0028(10) 0.0042(11) -0.0002(10)
C14 0.0371(14) 0.0358(13) 0.0336(14) 0.0011(10) 0.0074(11) 0.0002(10)
C15 0.0399(15) 0.0327(13) 0.0337(14) 0.0010(11) 0.0073(12) -0.0022(10)
C16 0.0407(15) 0.0416(14) 0.0355(15) 0.0064(11) 0.0065(12) 0.0040(11)
C17 0.0399(15) 0.0464(14) 0.0342(15) -0.0054(12) 0.0070(12) -0.0039(11)
C18 0.0501(17) 0.0331(13) 0.0487(17) -0.0054(12) 0.0038(14) 0.0000(12)
C19 0.0463(16) 0.0347(13) 0.0420(16) 0.0039(11) 0.0012(13) 0.0045(11)
C20 0.0416(18) 0.080(2) 0.057(2) 0.0037(15) -0.0022(15) -0.0090(16)

loop_
_atom_type_symbol
_atom_type_description
_atom_type_scat_dispersion_real
_atom_type_scat_dispersion_imag
_atom_type_scat_source
C C 0.0033 0.0016 'International Tables Vol C Tables 4.2.6.8 and 6.1.1.4'
H H 0.0000 0.0000 'International Tables Vol C Tables 4.2.6.8 and 6.1.1.4'
O O 0.0106 0.0060 'International Tables Vol C Tables 4.2.6.8 and 6.1.1.4'
P P 0.1023 0.0942 'International Tables Vol C Tables 4.2.6.8 and 6.1.1.4'

loop_
_geom_angle_atom_site_label_1
_geom_angle_atom_site_label_2
_geom_angle_atom_site_label_3
_geom_angle
O1 P1 C1 111.82(11)
O1 P1 C7 112.41(11)
C1 P1 C7 106.81(12)
O1 P1 C13 111.88(11)
C1 P1 C13 106.70(11)
C7 P1 C13 106.86(13)
C15 O2 H2 109.5
C17 O3 C20 117.1(2)
C13 O4 H4 109.5
C6 C1 C2 119.2(2)
C6 C1 P1 118.36(19)
C2 C1 P1 122.41(19)
C3 C2 C1 120.9(3)
C3 C2 H2A 119.6
C1 C2 H2A 119.6
C4 C3 C2 119.6(3)
C4 C3 H3 120.2
C2 C3 H3 120.2
C3 C4 C5 120.9(3)
C3 C4 H4A 119.5
C5 C4 H4A 119.5
C4 C5 C6 119.8(3)
C4 C5 H5 120.1
C6 C5 H5 120.1
C1 C6 C5 119.6(3)
C1 C6 H6 120.2
C5 C6 H6 120.2
C12 C7 C8 117.6(2)
C12 C7 P1 123.2(2)
C8 C7 P1 119.0(2)
C9 C8 C7 120.4(3)
C9 C8 H8 119.8
C7 C8 H8 119.8
C10 C9 C8 121.1(3)
C10 C9 H9 119.5
C8 C9 H9 119.5
C9 C10 C11 119.3(3)
C9 C10 H10 120.3
C11 C10 H10 120.3
C10 C11 C12 120.4(3)
C10 C11 H11 119.8
C12 C11 H11 119.8
C7 C12 C11 121.1(3)
C7 C12 H12 119.4
C11 C12 H12 119.4
O4 C13 C14 115.4(2)
O4 C13 P1 110.58(16)
C14 C13 P1 111.17(17)
O4 C13 H13 106.4
C14 C13 H13 106.4
P1 C13 H13 106.4
C15 C14 C19 117.9(2)
C15 C14 C13 119.8(2)
C19 C14 C13 122.3(2)
O2 C15 C14 117.1(2)
O2 C15 C16 121.7(2)
C14 C15 C16 121.1(2)
C17 C16 C15 119.3(2)
C17 C16 H16 120.4
C15 C16 H16 120.4
C16 C17 C18 121.0(2)
C16 C17 O3 124.0(2)
C18 C17 O3 114.9(2)
C19 C18 C17 119.1(2)
C19 C18 H18 120.4
C17 C18 H18 120.4
C18 C19 C14 121.5(2)
C18 C19 H19 119.2
C14 C19 H19 119.2
O3 C20 H20A 109.5
O3 C20 H20B 109.5
H20A C20 H20B 109.5
O3 C20 H20C 109.5
H20A C20 H20C 109.5
H20B C20 H20C 109.5

loop_
_geom_bond_atom_site_label_1
_geom_bond_atom_site_label_2
_geom_bond_distance
P1 O1 1.489(2)
P1 C1 1.788(3)
P1 C7 1.799(3)
P1 C13 1.833(3)
O2 C15 1.351(3)
O2 H2 0.8200
O3 C17 1.382(3)
O3 C20 1.426(3)
O4 C13 1.426(3)
O4 H4 0.8200
C1 C6 1.382(3)
C1 C2 1.386(3)
C2 C3 1.370(4)
C2 H2A 0.9300
C3 C4 1.358(4)
C3 H3 0.9300
C4 C5 1.375(4)
C4 H4A 0.9300
C5 C6 1.386(4)
C5 H5 0.9300
C6 H6 0.9300
C7 C12 1.375(4)
C7 C8 1.391(4)
C8 C9 1.373(4)
C8 H8 0.9300
C9 C10 1.359(4)
C9 H9 0.9300
C10 C11 1.360(4)
C10 H10 0.9300
C11 C12 1.381(4)
C11 H11 0.9300
C12 H12 0.9300
C13 C14 1.507(3)
C13 H13 0.9800
C14 C15 1.390(3)
C14 C19 1.394(3)
C15 C16 1.391(3)
C16 C17 1.373(3)
C16 H16 0.9300
C17 C18 1.381(3)
C18 C19 1.379(3)
C18 H18 0.9300
C19 H19 0.9300
C20 H20A 0.9600
C20 H20B 0.9600
C20 H20C 0.9600

loop_
_geom_hbond_atom_site_label_D
_geom_hbond_atom_site_label_H
_geom_hbond_atom_site_label_A
_geom_hbond_site_symmetry_A
_geom_hbond_distance_DH
_geom_hbond_distance_HA
_geom_hbond_distance_DA
_geom_hbond_angle_DHA
O2 H2 O1 3_657 0.82 1.81 2.613(2) 167.5
O4 H4 O3 4_565 0.82 2.28 3.046(3) 155.7

loop_
_geom_torsion_atom_site_label_1
_geom_torsion_atom_site_label_2
_geom_torsion_atom_site_label_3
_geom_torsion_atom_site_label_4
_geom_torsion
O1 P1 C1 C6 14.3(3)
C7 P1 C1 C6 137.7(2)
C13 P1 C1 C6 -108.3(2)
O1 P1 C1 C2 -168.7(2)
C7 P1 C1 C2 -45.3(2)
C13 P1 C1 C2 68.7(2)
C6 C1 C2 C3 0.0(4)
P1 C1 C2 C3 -177.0(2)
C1 C2 C3 C4 -1.1(4)
C2 C3 C4 C5 1.5(5)
C3 C4 C5 C6 -0.7(5)
C2 C1 C6 C5 0.7(4)
P1 C1 C6 C5 177.8(2)
C4 C5 C6 C1 -0.4(5)
O1 P1 C7 C12 -100.7(2)
C1 P1 C7 C12 136.3(2)
C13 P1 C7 C12 22.4(3)
O1 P1 C7 C8 74.9(2)
C1 P1 C7 C8 -48.0(2)
C13 P1 C7 C8 -161.9(2)
C12 C7 C8 C9 0.0(4)
P1 C7 C8 C9 -175.9(2)
C7 C8 C9 C10 0.5(5)
C8 C9 C10 C11 -1.0(5)
C9 C10 C11 C12 1.1(5)
C8 C7 C12 C11 0.0(4)
P1 C7 C12 C11 175.8(2)
C10 C11 C12 C7 -0.6(5)
O1 P1 C13 O4 -176.33(14)
C1 P1 C13 O4 -53.73(18)
C7 P1 C13 O4 60.24(18)
O1 P1 C13 C14 -46.77(19)
C1 P1 C13 C14 75.83(18)
C7 P1 C13 C14 -170.20(15)
O4 C13 C14 C15 -130.8(2)
P1 C13 C14 C15 102.3(2)
O4 C13 C14 C19 49.7(3)
P1 C13 C14 C19 -77.3(3)
C19 C14 C15 O2 -178.5(2)
C13 C14 C15 O2 1.9(3)
C19 C14 C15 C16 0.1(4)
C13 C14 C15 C16 -179.4(2)
O2 C15 C16 C17 179.0(2)
C14 C15 C16 C17 0.4(4)
C15 C16 C17 C18 -1.3(4)
C15 C16 C17 O3 178.4(2)
C20 O3 C17 C16 10.2(4)
C20 O3 C17 C18 -170.1(2)
C16 C17 C18 C19 1.7(4)
O3 C17 C18 C19 -178.1(2)
C17 C18 C19 C14 -1.1(4)
C15 C14 C19 C18 0.2(4)
C13 C14 C19 C18 179.7(2)
